data_2234364
loop_
_publ_author_name
'Ourari, Ali'
'Baameur, Lotfi'
'Bouet, Gilles'
'Allain, Magali'

_publ_section_title
;
 2-[<i>N</i>-(4-{4-[(2-Hydroxy-5-methoxybenzylidene)amino]benzyl}phenyl)carboximidoyl]-4-methoxyphenol
;
_journal_coeditor_code QK2024
_journal_issue 4
_journal_name_full 'Acta Crystallographica Section E'
_journal_page_first o1141
_journal_paper_doi 10.1107/S1600536812010550
_journal_volume 68
_journal_year 2012
_chemical_formula_iupac 'C29 H26 N2 O4'
_chemical_formula_moiety 'C29 H26 N2 O4'
_chemical_formula_sum 'C29 H26 N2 O4'
_chemical_formula_weight 466.52
_chemical_name_systematic
;
2-[<i>N</i>-(4-{4-[(2-Hydroxy-5-
methoxybenzylidene)amino]benzyl}phenyl)carboximidoyl]-4-methoxyphenol
;
_space_group_IT_number 15
_symmetry_cell_setting monoclinic
_symmetry_space_group_name_Hall '-C 2yc'
_symmetry_space_group_name_H-M 'C 1 2/c 1'
_atom_sites_solution_hydrogens geom
_atom_sites_solution_primary direct
_atom_sites_solution_secondary difmap
_audit_creation_method 'WinGX routine CIF_UPDATE'
_cell_angle_alpha 90.00
_cell_angle_beta 93.653(12)
_cell_angle_gamma 90.00
_cell_formula_units_Z 4
_cell_length_a 41.307(4)
_cell_length_b 4.5993(3)
_cell_length_c 12.2229(13)
_cell_measurement_reflns_used 8000
_cell_measurement_temperature 293(2)
_cell_measurement_theta_max 25.9
_cell_measurement_theta_min 1.95
_cell_volume 2317.4(4)
_computing_cell_refinement 'X-RED (Stoe & Cie, 1995)'
_computing_data_collection 'EXPOSE (Stoe & Cie, 1995)'
_computing_data_reduction 'X-RED (Stoe & Cie, 1995)'
_computing_molecular_graphics 'ORTEP-3 for Windows (Farrugia, 1997)'
_computing_publication_material 'publCIF (Westrip, 2010)'
_computing_structure_refinement 'SHELXL97 (Sheldrick, 2008)'
_computing_structure_solution 'SIR92 (Altomare <i>et al.</i>, 1993)'
_diffrn_ambient_temperature 293(2)
_diffrn_detector_area_resol_mean 6.66
_diffrn_measured_fraction_theta_full 0.990
_diffrn_measured_fraction_theta_max 0.990
_diffrn_measurement_device_type 'Stoe IPDS'
_diffrn_measurement_method '0.6\% \f '
_diffrn_radiation_monochromator graphite
_diffrn_radiation_source 'normal-focus sealed tube'
_diffrn_radiation_type MoK\a
_diffrn_radiation_wavelength 0.71073
_diffrn_reflns_av_R_equivalents 0.0367
_diffrn_reflns_limit_h_max 50
_diffrn_reflns_limit_h_min -50
_diffrn_reflns_limit_k_max 5
_diffrn_reflns_limit_k_min -5
_diffrn_reflns_limit_l_max 15
_diffrn_reflns_limit_l_min -14
_diffrn_reflns_number 10694
_diffrn_reflns_theta_full 25.94
_diffrn_reflns_theta_max 25.8
_diffrn_reflns_theta_min 1.98
_exptl_absorpt_coefficient_mu 0.090
_exptl_absorpt_correction_T_max 0.993
_exptl_absorpt_correction_T_min 0.9529
_exptl_absorpt_correction_type gaussian
_exptl_absorpt_process_details
;
(PLATON-ABSGAUSS; Spek, 2009)
;
_exptl_crystal_colour yellow
_exptl_crystal_density_diffrn 1.337
_exptl_crystal_density_method 'not measured'
_exptl_crystal_description plate
_exptl_crystal_F_000 984
_exptl_crystal_size_max 0.69
_exptl_crystal_size_mid 0.38
_exptl_crystal_size_min 0.06
_refine_diff_density_max 0.166
_refine_diff_density_min -0.148
_refine_ls_extinction_method none
_refine_ls_goodness_of_fit_ref 1.064
_refine_ls_hydrogen_treatment constr
_refine_ls_matrix_type full
_refine_ls_number_parameters 160
_refine_ls_number_reflns 2244
_refine_ls_number_restraints 0
_refine_ls_restrained_S_all 1.064
_refine_ls_R_factor_all 0.0520
_refine_ls_R_factor_gt 0.0387
_refine_ls_shift/su_max 0.001
_refine_ls_shift/su_mean 0.000
_refine_ls_structure_factor_coef Fsqd
_refine_ls_weighting_details 'calc w=1/[\s^2^(Fo^2^)+(0.0720P)^2^+0.1658P] where P=(Fo^2^+2Fc^2^)/3'
_refine_ls_weighting_scheme calc
_refine_ls_wR_factor_gt 0.1102
_refine_ls_wR_factor_ref 0.1163
_reflns_number_gt 1662
_reflns_number_total 2244
_reflns_threshold_expression I>2\s(I)
_cod_data_source_file qk2024.cif
_cod_data_source_block I
_cod_original_sg_symbol_H-M 'C 2/c'
_cod_database_code 2234364
_cod_database_fobs_code 2234364

loop_
_symmetry_equiv_pos_as_xyz
'x, y, z'
'-x, y, -z+1/2'
'x+1/2, y+1/2, z'
'-x+1/2, y+1/2, -z+1/2'
'-x, -y, -z'
'x, -y, z-1/2'
'-x+1/2, -y+1/2, -z'
'x+1/2, -y+1/2, z-1/2'

loop_
_atom_site_type_symbol
_atom_site_label
_atom_site_fract_x
_atom_site_fract_y
_atom_site_fract_z
_atom_site_U_iso_or_equiv
_atom_site_adp_type
_atom_site_calc_flag
_atom_site_refinement_flags
_atom_site_occupancy
_atom_site_symmetry_multiplicity
O O1 0.37635(3) 0.9988(3) 0.40329(8) 0.0634(3) Uani d . 1 1
H H1 0.3881 0.8694 0.4423 0.076 Uiso d R 1 1
O O2 0.28937(3) 1.4522(3) 0.68223(9) 0.0651(4) Uani d . 1 1
N N1 0.40032(2) 0.7019(2) 0.57231(8) 0.0404(3) Uani d . 1 1
C C1 0.35488(3) 1.1095(3) 0.47152(10) 0.0435(3) Uani d . 1 1
C C2 0.33158(3) 1.3024(4) 0.43070(11) 0.0521(4) Uani d . 1 1
H H2 0.3309 1.3538 0.3570 0.063 Uiso calc R 1 1
C C3 0.30928(3) 1.4206(3) 0.49763(12) 0.0502(4) Uani d . 1 1
H H3 0.2936 1.5494 0.4687 0.060 Uiso calc R 1 1
C C4 0.31021(3) 1.3469(3) 0.60828(11) 0.0451(3) Uani d . 1 1
C C5 0.33363(3) 1.1561(3) 0.64977(11) 0.0438(3) Uani d . 1 1
H H5 0.3345 1.1092 0.7239 0.053 Uiso calc R 1 1
C C6 0.35595(3) 1.0324(3) 0.58312(10) 0.0377(3) Uani d . 1 1
C C7 0.26320(4) 1.6273(4) 0.64047(16) 0.0725(5) Uani d . 1 1
H H7A 0.2715 1.8012 0.6091 0.109 Uiso calc R 1 1
H H7B 0.2498 1.6779 0.6989 0.109 Uiso calc R 1 1
H H7C 0.2506 1.5214 0.5851 0.109 Uiso calc R 1 1
C C8 0.37983(3) 0.8291(3) 0.63036(10) 0.0405(3) Uani d . 1 1
H H8 0.3803 0.7902 0.7051 0.049 Uiso calc R 1 1
C C9 0.42351(3) 0.5050(3) 0.62024(10) 0.0381(3) Uani d . 1 1
C C10 0.42235(3) 0.3824(3) 0.72409(11) 0.0460(3) Uani d . 1 1
H H10 0.4053 0.4280 0.7673 0.055 Uiso calc R 1 1
C C11 0.44638(3) 0.1933(3) 0.76319(11) 0.0463(3) Uani d . 1 1
H H11 0.4450 0.1111 0.8323 0.056 Uiso calc R 1 1
C C12 0.47241(3) 0.1226(3) 0.70280(11) 0.0411(3) Uani d . 1 1
C C13 0.47310(3) 0.2425(3) 0.59852(12) 0.0489(4) Uani d . 1 1
H H13 0.4902 0.1979 0.5556 0.059 Uiso calc R 1 1
C C14 0.44889(3) 0.4265(3) 0.55754(11) 0.0467(4) Uani d . 1 1
H H14 0.4496 0.4989 0.4867 0.056 Uiso calc R 1 1
C C15 0.5000 -0.0659(4) 0.7500 0.0474(5) Uani d S 1 2
H H15A 0.4922 -0.1658 0.8076 0.057 Uiso d R 1 1

loop_
_atom_site_aniso_label
_atom_site_aniso_U_11
_atom_site_aniso_U_22
_atom_site_aniso_U_33
_atom_site_aniso_U_12
_atom_site_aniso_U_13
_atom_site_aniso_U_23
O1 0.0703(7) 0.0835(8) 0.0375(5) 0.0297(6) 0.0109(5) 0.0061(5)
O2 0.0592(6) 0.0793(8) 0.0583(6) 0.0268(6) 0.0149(5) 0.0052(6)
N1 0.0401(5) 0.0405(6) 0.0402(6) 0.0025(5) -0.0008(4) -0.0006(5)
C1 0.0460(7) 0.0490(8) 0.0353(6) 0.0034(6) 0.0015(5) -0.0016(6)
C2 0.0586(8) 0.0599(10) 0.0372(7) 0.0101(7) -0.0021(6) 0.0062(6)
C3 0.0472(7) 0.0528(9) 0.0496(8) 0.0094(6) -0.0055(6) 0.0050(6)
C4 0.0417(6) 0.0468(8) 0.0471(7) 0.0038(6) 0.0050(6) -0.0013(6)
C5 0.0463(7) 0.0481(8) 0.0370(6) 0.0028(6) 0.0029(5) 0.0038(6)
C6 0.0387(6) 0.0378(7) 0.0363(6) -0.0012(5) -0.0011(5) -0.0008(5)
C7 0.0619(10) 0.0752(12) 0.0819(12) 0.0267(9) 0.0173(9) 0.0054(10)
C8 0.0444(7) 0.0419(8) 0.0348(6) 0.0008(6) -0.0003(5) 0.0013(5)
C9 0.0380(6) 0.0358(7) 0.0399(6) -0.0009(5) -0.0026(5) -0.0017(5)
C10 0.0411(7) 0.0519(9) 0.0451(7) 0.0042(6) 0.0050(5) 0.0047(6)
C11 0.0462(7) 0.0477(8) 0.0444(7) -0.0017(6) -0.0020(6) 0.0080(6)
C12 0.0393(7) 0.0312(7) 0.0516(7) -0.0039(5) -0.0059(5) -0.0040(6)
C13 0.0471(7) 0.0487(9) 0.0515(8) 0.0076(6) 0.0075(6) -0.0037(6)
C14 0.0518(7) 0.0485(9) 0.0401(7) 0.0070(6) 0.0055(6) 0.0015(6)
C15 0.0445(10) 0.0342(11) 0.0626(12) 0.000 -0.0055(9) 0.000

loop_
_atom_type_symbol
_atom_type_description
_atom_type_scat_dispersion_real
_atom_type_scat_dispersion_imag
_atom_type_scat_source
C C 0.0033 0.0016 'International Tables Vol C Tables 4.2.6.8 and 6.1.1.4'
H H 0.0000 0.0000 'International Tables Vol C Tables 4.2.6.8 and 6.1.1.4'
N N 0.0061 0.0033 'International Tables Vol C Tables 4.2.6.8 and 6.1.1.4'
O O 0.0106 0.0060 'International Tables Vol C Tables 4.2.6.8 and 6.1.1.4'

loop_
_geom_angle_atom_site_label_1
_geom_angle_atom_site_label_2
_geom_angle_atom_site_label_3
_geom_angle_site_symmetry_1
_geom_angle
C1 O1 H1 . 106.2
C4 O2 C7 . 117.30(12)
C8 N1 C9 . 121.08(11)
O1 C1 C2 . 119.22(12)
O1 C1 C6 . 121.38(12)
C2 C1 C6 . 119.40(12)
C1 C2 C3 . 121.01(13)
C1 C2 H2 . 119.5
C3 C2 H2 . 119.5
C2 C3 C4 . 120.06(13)
C2 C3 H3 . 120.0
C4 C3 H3 . 120.0
O2 C4 C5 . 115.87(12)
O2 C4 C3 . 124.94(13)
C5 C4 C3 . 119.19(12)
C4 C5 C6 . 121.39(12)
C4 C5 H5 . 119.3
C6 C5 H5 . 119.3
C5 C6 C1 . 118.95(12)
C5 C6 C8 . 119.31(11)
C1 C6 C8 . 121.75(11)
O2 C7 H7A . 109.5
O2 C7 H7B . 109.5
H7A C7 H7B . 109.5
O2 C7 H7C . 109.5
H7A C7 H7C . 109.5
H7B C7 H7C . 109.5
N1 C8 C6 . 122.03(12)
N1 C8 H8 . 119.0
C6 C8 H8 . 119.0
C14 C9 C10 . 118.04(12)
C14 C9 N1 . 116.95(11)
C10 C9 N1 . 125.00(11)
C11 C10 C9 . 120.28(12)
C11 C10 H10 . 119.9
C9 C10 H10 . 119.9
C12 C11 C10 . 122.00(13)
C12 C11 H11 . 119.0
C10 C11 H11 . 119.0
C11 C12 C13 . 117.28(12)
C11 C12 C15 . 121.54(11)
C13 C12 C15 . 121.11(11)
C14 C13 C12 . 121.29(12)
C14 C13 H13 . 119.4
C12 C13 H13 . 119.4
C13 C14 C9 . 121.04(13)
C13 C14 H14 . 119.5
C9 C14 H14 . 119.5
C12 C15 C12 2_656 110.27(15)
C12 C15 H15A 2_656 106.7
C12 C15 H15A . 106.6

loop_
_geom_bond_atom_site_label_1
_geom_bond_atom_site_label_2
_geom_bond_site_symmetry_2
_geom_bond_distance
O1 C1 . 1.3548(15)
O1 H1 . 0.8879
O2 C4 . 1.3754(16)
O2 C7 . 1.4168(19)
N1 C8 . 1.2802(16)
N1 C9 . 1.4176(16)
C1 C2 . 1.379(2)
C1 C6 . 1.4074(18)
C2 C3 . 1.3819(19)
C2 H2 . 0.9300
C3 C4 . 1.392(2)
C3 H3 . 0.9300
C4 C5 . 1.3787(19)
C5 C6 . 1.3901(18)
C5 H5 . 0.9300
C6 C8 . 1.4520(18)
C7 H7A . 0.9600
C7 H7B . 0.9600
C7 H7C . 0.9600
C8 H8 . 0.9300
C9 C14 . 1.3852(17)
C9 C10 . 1.3926(18)
C10 C11 . 1.3822(19)
C10 H10 . 0.9300
C11 C12 . 1.3814(18)
C11 H11 . 0.9300
C12 C13 . 1.3908(19)
C12 C15 . 1.5161(17)
C13 C14 . 1.3795(19)
C13 H13 . 0.9300
C14 H14 . 0.9300
C15 C12 2_656 1.5161(17)
C15 H15A . 0.9160

loop_
_geom_hbond_atom_site_label_D
_geom_hbond_atom_site_label_H
_geom_hbond_atom_site_label_A
_geom_hbond_distance_DH
_geom_hbond_distance_HA
_geom_hbond_distance_DA
_geom_hbond_angle_DHA
O1 H1 N1 0.89 1.81 2.6177(15) 150.5

loop_
_geom_torsion_atom_site_label_1
_geom_torsion_atom_site_label_2
_geom_torsion_atom_site_label_3
_geom_torsion_atom_site_label_4
_geom_torsion
C6 C8 N1 C9 179.75(11)
